data_1561028
loop_
_publ_author_name
'Deacy, Arron C.'
'Durr, Christopher B.'
'Kerr, Ryan W. F.'
'Williams, Charlotte K.'

_publ_section_title
;
 Heterodinuclear catalysts Zn(ii)/M and Mg(ii)/M, where M = Na(i), Ca(ii)
 or Cd(ii), for phthalic anhydride/cyclohexene oxide ring opening
 copolymerisation
;
_journal_issue 9
_journal_name_full 'Catalysis Science &amp; Technology'
_journal_page_first 3109
_journal_page_last 3118
_journal_paper_doi 10.1039/D1CY00238D
_journal_volume 11
_journal_year 2021
_chemical_formula_moiety 'C42 H48 Li4 N4 O8'
_chemical_formula_sum 'C42 H48 Li4 N4 O8'
_chemical_formula_weight 764.60
_space_group_crystal_system tetragonal
_space_group_IT_number 92
_space_group_name_Hall 'P 4abw 2nw'
_space_group_name_H-M_alt 'P 41 21 2'
_atom_sites_solution_hydrogens geom
_audit_creation_date 2021-01-18
_audit_creation_method
;
Olex2 1.2
(compiled 2018.05.29 svn.r3508 for OlexSys, GUI svn.r5506)
;
_audit_update_record
;
2021-01-19 deposited with the CCDC.	2021-02-25 downloaded from the CCDC.
;
_cell_angle_alpha 90
_cell_angle_beta 90
_cell_angle_gamma 90
_cell_formula_units_Z 4
_cell_length_a 11.2287(4)
_cell_length_b 11.2287(4)
_cell_length_c 32.691(2)
_cell_measurement_reflns_used 3539
_cell_measurement_temperature 150(2)
_cell_measurement_theta_max 64.867
_cell_measurement_theta_min 3.901
_cell_volume 4121.8(3)
_computing_cell_refinement 'CrysAlisPro 1.171.38.43b (Rigaku OD, 2015)'
_computing_data_collection 'CrysAlisPro 1.171.38.43b (Rigaku OD, 2015)'
_computing_data_reduction 'CrysAlisPro 1.171.38.43b (Rigaku OD, 2015)'
_computing_molecular_graphics 'Olex2 (Dolomanov et al., 2009)'
_computing_publication_material 'Olex2 (Dolomanov et al., 2009)'
_computing_structure_refinement 'ShelXL (Sheldrick, 2015)'
_diffrn_ambient_temperature 150.15
_diffrn_detector_area_resol_mean 10.5035
_diffrn_detector_type Atlas
_diffrn_measured_fraction_theta_full 1.000
_diffrn_measured_fraction_theta_max 0.996
_diffrn_measurement_device 'four-circle diffractometer'
_diffrn_measurement_device_type 'SuperNova, Dual, Cu at zero, Atlas'
_diffrn_measurement_method '\w scans'
_diffrn_radiation_type CuK\a
_diffrn_radiation_wavelength 1.54184
_diffrn_reflns_av_R_equivalents 0.0359
_diffrn_reflns_av_unetI/netI 0.0301
_diffrn_reflns_Laue_measured_fraction_full 1.000
_diffrn_reflns_Laue_measured_fraction_max 0.996
_diffrn_reflns_limit_h_max 14
_diffrn_reflns_limit_h_min -13
_diffrn_reflns_limit_k_max 13
_diffrn_reflns_limit_k_min -13
_diffrn_reflns_limit_l_max 40
_diffrn_reflns_limit_l_min -37
_diffrn_reflns_number 18274
_diffrn_reflns_point_group_measured_fraction_full 1.000
_diffrn_reflns_point_group_measured_fraction_max 0.990
_diffrn_reflns_theta_full 67.684
_diffrn_reflns_theta_max 76.286
_diffrn_reflns_theta_min 4.163
_exptl_absorpt_coefficient_mu 0.675
_exptl_absorpt_correction_T_max 1
_exptl_absorpt_correction_T_min 0.9426
_exptl_absorpt_correction_type multi-scan
_exptl_absorpt_process_details
;
        CrysAlisPro 1.171.38.43b (Rigaku Oxford Diffraction, 2015)
        Empirical absorption correction using spherical harmonics,
 implemented in SCALE3 ABSPACK scaling algorithm.
;
_exptl_crystal_colour colourless
_exptl_crystal_colour_primary colourless
_exptl_crystal_density_diffrn 1.232
_exptl_crystal_description blocks
_exptl_crystal_F_000 1616
_exptl_crystal_size_max 0.2
_exptl_crystal_size_mid 0.2
_exptl_crystal_size_min 0.1
_refine_diff_density_max 0.155
_refine_diff_density_min -0.150
_refine_diff_density_rms 0.034
_refine_ls_abs_structure_details
;
 Flack x determined using 1171 quotients [(I+)-(I-)]/[(I+)+(I-)]
 (Parsons, Flack and Wagner, Acta Cryst. B69 (2013) 249-259).
;
_refine_ls_abs_structure_Flack 0.03(12)
_refine_ls_extinction_method none
_refine_ls_goodness_of_fit_ref 1.063
_refine_ls_hydrogen_treatment constr
_refine_ls_matrix_type full
_refine_ls_number_parameters 266
_refine_ls_number_reflns 4279
_refine_ls_number_restraints 0
_refine_ls_restrained_S_all 1.063
_refine_ls_R_factor_all 0.0624
_refine_ls_R_factor_gt 0.0490
_refine_ls_shift/su_max 0.000
_refine_ls_shift/su_mean 0.000
_refine_ls_structure_factor_coef Fsqd
_refine_ls_weighting_details 'w=1/[\s^2^(Fo^2^)+(0.0439P)^2^+1.5085P] where P=(Fo^2^+2Fc^2^)/3'
_refine_ls_weighting_scheme calc
_refine_ls_wR_factor_gt 0.1181
_refine_ls_wR_factor_ref 0.1255
_reflns_Friedel_coverage 0.670
_reflns_Friedel_fraction_full 1.000
_reflns_Friedel_fraction_max 0.980
_reflns_number_gt 3536
_reflns_number_total 4279
_reflns_threshold_expression 'I > 2\s(I)'
_cod_data_source_file d1cy00238d2.cif
_cod_data_source_block 051ckw17
_cod_depositor_comments 'Adding full bibliography for 1561024--1561035.cif.'
_cod_original_cell_volume 4121.8(4)
_cod_database_code 1561028
_shelx_shelxl_version_number 2018/3
_shelx_space_group_comment
;
The symmetry employed for this shelxl refinement is uniquely defined
by the following loop, which should always be used as a source of
symmetry information in preference to the above space-group names.
They are only intended as comments.
;
_shelx_estimated_absorpt_t_max 0.936
_shelx_estimated_absorpt_t_min 0.877
_olex2_refinement_description
;
1. Fixed Uiso
 At 1.2 times of:
  All C(H) groups, All C(H,H) groups
 At 1.5 times of:
  All C(H,H,H) groups
2.a Secondary CH2 refined with riding coordinates:
 C8(H8A,H8B), C10(H10A,H10B)
2.b Aromatic/amide H refined with riding coordinates:
 C3(H3), C4(H4), C5(H5), C7(H7), C11(H11), C13(H13), C14(H14), C15(H15)
2.c Idealised Me refined as rotating group:
 C20(H20A,H20B,H20C), C21(H21A,H21B,H21C), C18(H18A,H18B,H18C), C19(H19A,H19B,
 H19C)
;
_olex2_submission_special_instructions 'No special instructions were received'

loop_
_space_group_symop_operation_xyz
'x, y, z'
'-x, -y, z+1/2'
'-y+1/2, x+1/2, z+1/4'
'y+1/2, -x+1/2, z+3/4'
'-x+1/2, y+1/2, -z+1/4'
'x+1/2, -y+1/2, -z+3/4'
'y, x, -z'
'-y, -x, -z+1/2'

loop_
_atom_site_label
_atom_site_type_symbol
_atom_site_fract_x
_atom_site_fract_y
_atom_site_fract_z
_atom_site_U_iso_or_equiv
_atom_site_adp_type
_atom_site_occupancy
_atom_site_site_symmetry_order
_atom_site_calc_flag
_atom_site_refinement_flags_posn
_atom_site_refinement_flags_adp
_atom_site_refinement_flags_occupancy
_atom_site_disorder_assembly
_atom_site_disorder_group
C1 C 0.5855(3) 0.8783(3) 0.46894(9) 0.0443(7) Uani 1 1 d . . . . .
C2 C 0.4664(3) 0.9200(3) 0.47327(10) 0.0504(8) Uani 1 1 d . . . . .
C3 C 0.4356(4) 1.0349(4) 0.46401(12) 0.0635(11) Uani 1 1 d . . . . .
H3 H 0.355948 1.061320 0.467623 0.076 Uiso 1 1 calc R . . . .
C4 C 0.5224(5) 1.1128(4) 0.44920(13) 0.0704(12) Uani 1 1 d . . . . .
H4 H 0.501647 1.192713 0.442859 0.085 Uiso 1 1 calc R . . . .
C5 C 0.6365(4) 1.0750(3) 0.44378(11) 0.0603(10) Uani 1 1 d . . . . .
H5 H 0.694140 1.129138 0.433455 0.072 Uiso 1 1 calc R . . . .
C6 C 0.6714(3) 0.9575(3) 0.45310(10) 0.0468(8) Uani 1 1 d . . . . .
C7 C 0.7936(3) 0.9213(3) 0.44606(10) 0.0500(8) Uani 1 1 d . . . . .
H7 H 0.848321 0.982169 0.438713 0.060 Uiso 1 1 calc R . . . .
C8 C 0.9620(3) 0.8017(4) 0.44125(11) 0.0521(9) Uani 1 1 d . . . . .
H8A H 1.000598 0.774640 0.466839 0.063 Uiso 1 1 calc R . . . .
H8B H 0.996218 0.880189 0.434074 0.063 Uiso 1 1 calc R . . . .
C9 C 0.9916(3) 0.7130(4) 0.40708(11) 0.0522(9) Uani 1 1 d . . . . .
C10 C 0.9616(3) 0.5842(4) 0.41868(12) 0.0546(9) Uani 1 1 d . . . . .
H10A H 0.995796 0.530419 0.397762 0.065 Uiso 1 1 calc R . . . .
H10B H 1.000435 0.565485 0.445098 0.065 Uiso 1 1 calc R . . . .
C11 C 0.7909(3) 0.4769(3) 0.39965(11) 0.0519(8) Uani 1 1 d . . . . .
H11 H 0.845415 0.436497 0.382277 0.062 Uiso 1 1 calc R . . . .
C12 C 0.6672(3) 0.4390(3) 0.39781(10) 0.0464(8) Uani 1 1 d . . . . .
C13 C 0.6322(4) 0.3667(3) 0.36483(11) 0.0569(9) Uani 1 1 d . . . . .
H13 H 0.690392 0.341522 0.345600 0.068 Uiso 1 1 calc R . . . .
C14 C 0.5166(4) 0.3318(4) 0.35972(12) 0.0629(11) Uani 1 1 d . . . . .
H14 H 0.495615 0.282013 0.337362 0.076 Uiso 1 1 calc R . . . .
C15 C 0.4292(4) 0.3691(3) 0.38727(11) 0.0559(9) Uani 1 1 d . . . . .
H15 H 0.348530 0.346053 0.383557 0.067 Uiso 1 1 calc R . . . .
C16 C 0.4616(3) 0.4400(3) 0.42002(10) 0.0452(7) Uani 1 1 d . . . . .
C17 C 0.5813(3) 0.4737(3) 0.42703(10) 0.0437(7) Uani 1 1 d . . . . .
C20 C 1.1260(3) 0.7191(4) 0.40041(14) 0.0659(11) Uani 1 1 d . . . . .
H20A H 1.148977 0.662791 0.378909 0.099 Uiso 1 1 calc GR . . . .
H20B H 1.167107 0.698439 0.425895 0.099 Uiso 1 1 calc GR . . . .
H20C H 1.148320 0.799991 0.392160 0.099 Uiso 1 1 calc GR . . . .
C21 C 0.2654(4) 0.4421(5) 0.44763(17) 0.0837(14) Uani 1 1 d . . . . .
H21A H 0.229776 0.461344 0.421080 0.126 Uiso 1 1 calc GR . . . .
H21B H 0.219166 0.479924 0.469478 0.126 Uiso 1 1 calc GR . . . .
H21C H 0.265098 0.355521 0.451543 0.126 Uiso 1 1 calc GR . . . .
C18 C 0.2696(4) 0.8655(5) 0.49391(16) 0.0864(16) Uani 1 1 d . . . . .
H18A H 0.267496 0.931949 0.513350 0.130 Uiso 1 1 calc GR . . . .
H18B H 0.225406 0.797852 0.505231 0.130 Uiso 1 1 calc GR . . . .
H18C H 0.232964 0.890293 0.468062 0.130 Uiso 1 1 calc GR . . . .
C19 C 0.9281(4) 0.7489(4) 0.36799(11) 0.0593(10) Uani 1 1 d . . . . .
H19A H 0.841792 0.746911 0.372434 0.089 Uiso 1 1 calc GR . . . .
H19B H 0.949200 0.693305 0.346046 0.089 Uiso 1 1 calc GR . . . .
H19C H 0.952253 0.829674 0.360236 0.089 Uiso 1 1 calc GR . . . .
Li1 Li 0.7357(5) 0.6618(6) 0.46270(17) 0.0477(13) Uani 1 1 d . . . . .
Li2 Li 0.4922(6) 0.6457(6) 0.48552(19) 0.0550(16) Uani 1 1 d . . . . .
N1 N 0.8346(3) 0.8161(3) 0.44875(8) 0.0470(7) Uani 1 1 d . . . . .
N2 N 0.8337(3) 0.5593(3) 0.42234(9) 0.0484(7) Uani 1 1 d . . . . .
O1 O 0.6083(2) 0.7680(2) 0.47901(7) 0.0449(5) Uani 1 1 d . . . . .
O2 O 0.6057(2) 0.5368(2) 0.45942(7) 0.0484(6) Uani 1 1 d . . . . .
O3 O 0.3893(2) 0.8316(3) 0.48683(8) 0.0575(7) Uani 1 1 d . . . . .
O4 O 0.3839(2) 0.4844(2) 0.44878(8) 0.0554(6) Uani 1 1 d . . . . .

loop_
_atom_site_aniso_label
_atom_site_aniso_U_11
_atom_site_aniso_U_22
_atom_site_aniso_U_33
_atom_site_aniso_U_23
_atom_site_aniso_U_13
_atom_site_aniso_U_12
C1 0.0461(19) 0.0481(19) 0.0386(16) -0.0011(14) -0.0026(13) 0.0001(14)
C2 0.049(2) 0.060(2) 0.0423(17) -0.0035(16) -0.0025(15) 0.0056(16)
C3 0.065(3) 0.070(3) 0.055(2) -0.007(2) -0.0090(19) 0.023(2)
C4 0.095(4) 0.051(2) 0.065(2) 0.003(2) -0.004(2) 0.020(2)
C5 0.082(3) 0.046(2) 0.053(2) 0.0044(17) 0.0015(19) -0.0015(19)
C6 0.056(2) 0.0447(19) 0.0398(16) 0.0044(14) -0.0008(15) -0.0012(15)
C7 0.054(2) 0.056(2) 0.0400(17) 0.0035(15) 0.0040(15) -0.0082(17)
C8 0.0409(19) 0.066(2) 0.0492(19) -0.0024(16) 0.0045(15) -0.0052(17)
C9 0.0357(18) 0.068(3) 0.0527(19) -0.0004(17) 0.0055(15) -0.0025(15)
C10 0.0407(19) 0.064(2) 0.059(2) -0.0013(18) 0.0044(16) 0.0035(16)
C11 0.054(2) 0.054(2) 0.0475(18) -0.0035(16) 0.0052(16) 0.0074(16)
C12 0.0500(19) 0.0450(18) 0.0442(17) -0.0046(14) -0.0002(15) 0.0040(15)
C13 0.067(3) 0.056(2) 0.0481(19) -0.0092(17) 0.0017(18) 0.0018(18)
C14 0.086(3) 0.057(2) 0.0451(19) -0.0070(18) -0.0109(19) -0.006(2)
C15 0.057(2) 0.056(2) 0.055(2) 0.0024(17) -0.0142(17) -0.0095(17)
C16 0.0478(19) 0.0421(18) 0.0458(17) 0.0032(14) -0.0015(15) -0.0002(14)
C17 0.0461(19) 0.0436(17) 0.0414(16) -0.0020(14) -0.0032(14) 0.0014(14)
C20 0.0372(19) 0.085(3) 0.075(3) -0.004(2) 0.0093(19) -0.0017(19)
C21 0.044(2) 0.097(4) 0.111(4) -0.007(3) 0.008(2) -0.009(2)
C18 0.044(2) 0.120(5) 0.096(3) -0.022(3) 0.012(2) 0.006(2)
C19 0.056(2) 0.074(3) 0.048(2) 0.0035(18) 0.0067(17) 0.0020(19)
Li1 0.045(3) 0.054(3) 0.044(3) -0.001(3) 0.001(2) 0.001(3)
Li2 0.046(3) 0.073(4) 0.046(3) -0.002(3) 0.002(3) -0.009(3)
N1 0.0417(15) 0.0558(18) 0.0433(15) -0.0003(13) 0.0041(12) -0.0046(13)
N2 0.0438(15) 0.0525(17) 0.0490(15) -0.0022(14) 0.0030(13) 0.0022(12)
O1 0.0395(12) 0.0479(13) 0.0473(12) 0.0045(10) 0.0031(10) 0.0006(10)
O2 0.0456(13) 0.0552(15) 0.0446(12) -0.0122(11) 0.0029(10) -0.0053(11)
O3 0.0370(12) 0.0797(19) 0.0557(14) -0.0044(13) 0.0022(11) 0.0052(13)
O4 0.0437(14) 0.0609(16) 0.0615(15) 0.0001(12) 0.0043(12) -0.0040(12)

loop_
_atom_type_symbol
_atom_type_description
_atom_type_scat_dispersion_real
_atom_type_scat_dispersion_imag
_atom_type_scat_source
C C 0.0181 0.0091 'International Tables Vol C Tables 4.2.6.8 and 6.1.1.4'
H H 0.0000 0.0000 'International Tables Vol C Tables 4.2.6.8 and 6.1.1.4'
Li Li 0.0008 0.0003 'International Tables Vol C Tables 4.2.6.8 and 6.1.1.4'
N N 0.0311 0.0180 'International Tables Vol C Tables 4.2.6.8 and 6.1.1.4'
O O 0.0492 0.0322 'International Tables Vol C Tables 4.2.6.8 and 6.1.1.4'

loop_
_geom_angle_atom_site_label_1
_geom_angle_atom_site_label_2
_geom_angle_atom_site_label_3
_geom_angle
_geom_angle_site_symmetry_1
_geom_angle_site_symmetry_3
_geom_angle_publ_flag
C6 C1 C2 118.2(3) . . ?
O1 C1 C2 118.0(3) . . ?
O1 C1 C6 123.8(3) . . ?
C3 C2 C1 121.6(4) . . ?
C3 C2 O3 125.9(4) . . ?
O3 C2 C1 112.5(3) . . ?
C2 C3 H3 120.3 . . ?
C2 C3 C4 119.4(4) . . ?
C4 C3 H3 120.3 . . ?
C3 C4 H4 119.8 . . ?
C5 C4 C3 120.4(4) . . ?
C5 C4 H4 119.8 . . ?
C4 C5 H5 119.2 . . ?
C4 C5 C6 121.7(4) . . ?
C6 C5 H5 119.2 . . ?
C1 C6 C7 122.0(3) . . ?
C5 C6 C1 118.7(4) . . ?
C5 C6 C7 119.4(3) . . ?
C6 C7 H7 116.8 . . ?
N1 C7 C6 126.4(3) . . ?
N1 C7 H7 116.8 . . ?
H8A C8 H8B 107.6 . . ?
C9 C8 H8A 108.7 . . ?
C9 C8 H8B 108.7 . . ?
N1 C8 H8A 108.7 . . ?
N1 C8 H8B 108.7 . . ?
N1 C8 C9 114.0(3) . . ?
C10 C9 C8 112.6(3) . . ?
C20 C9 C8 106.8(3) . . ?
C20 C9 C10 107.1(3) . . ?
C19 C9 C8 109.8(3) . . ?
C19 C9 C10 110.8(3) . . ?
C19 C9 C20 109.4(3) . . ?
C9 C10 H10A 108.6 . . ?
C9 C10 H10B 108.6 . . ?
H10A C10 H10B 107.6 . . ?
N2 C10 C9 114.5(3) . . ?
N2 C10 H10A 108.6 . . ?
N2 C10 H10B 108.6 . . ?
C12 C11 H11 116.8 . . ?
N2 C11 H11 116.8 . . ?
N2 C11 C12 126.5(3) . . ?
C13 C12 C11 117.9(3) . . ?
C13 C12 C17 119.2(3) . . ?
C17 C12 C11 122.9(3) . . ?
C12 C13 H13 119.2 . . ?
C14 C13 C12 121.7(4) . . ?
C14 C13 H13 119.2 . . ?
C13 C14 H14 119.9 . . ?
C13 C14 C15 120.2(4) . . ?
C15 C14 H14 119.9 . . ?
C14 C15 H15 120.4 . . ?
C16 C15 C14 119.2(4) . . ?
C16 C15 H15 120.4 . . ?
C15 C16 C17 121.9(3) . . ?
O4 C16 C15 124.9(3) . . ?
O4 C16 C17 113.2(3) . . ?
C12 C17 C16 117.7(3) . . ?
O2 C17 C12 123.8(3) . . ?
O2 C17 C16 118.5(3) . . ?
C9 C20 H20A 109.5 . . ?
C9 C20 H20B 109.5 . . ?
C9 C20 H20C 109.5 . . ?
H20A C20 H20B 109.5 . . ?
H20A C20 H20C 109.5 . . ?
H20B C20 H20C 109.5 . . ?
H21A C21 H21B 109.5 . . ?
H21A C21 H21C 109.5 . . ?
H21B C21 H21C 109.5 . . ?
O4 C21 H21A 109.5 . . ?
O4 C21 H21B 109.5 . . ?
O4 C21 H21C 109.5 . . ?
H18A C18 H18B 109.5 . . ?
H18A C18 H18C 109.5 . . ?
H18B C18 H18C 109.5 . . ?
O3 C18 H18A 109.5 . . ?
O3 C18 H18B 109.5 . . ?
O3 C18 H18C 109.5 . . ?
C9 C19 H19A 109.5 . . ?
C9 C19 H19B 109.5 . . ?
C9 C19 H19C 109.5 . . ?
H19A C19 H19B 109.5 . . ?
H19A C19 H19C 109.5 . . ?
H19B C19 H19C 109.5 . . ?
Li1 Li1 Li2 59.2(2) 7_556 . ?
Li1 Li1 Li2 62.8(2) 7_556 7_556 ?
Li2 Li1 Li2 55.9(3) 7_556 . ?
N1 Li1 Li1 96.0(2) . 7_556 ?
N1 Li1 Li2 128.0(3) . . ?
N1 Li1 Li2 154.0(3) . 7_556 ?
N2 Li1 Li1 155.4(4) . 7_556 ?
N2 Li1 Li2 130.2(3) . . ?
N2 Li1 Li2 101.8(3) . 7_556 ?
N2 Li1 N1 92.2(3) . . ?
O1 Li1 Li1 48.4(2) . 7_556 ?
O1 Li1 Li1 45.56(19) 7_556 7_556 ?
O1 Li1 Li2 84.6(2) 7_556 . ?
O1 Li1 Li2 41.9(2) . . ?
O1 Li1 Li2 44.0(2) 7_556 7_556 ?
O1 Li1 Li2 89.2(3) . 7_556 ?
O1 Li1 N1 86.7(3) . . ?
O1 Li1 N1 110.6(3) 7_556 . ?
O1 Li1 N2 109.9(3) 7_556 . ?
O1 Li1 N2 155.7(3) . . ?
O1 Li1 O1 93.2(3) . 7_556 ?
O1 Li1 O2 84.8(3) . . ?
O2 Li1 Li1 92.24(18) . 7_556 ?
O2 Li1 Li2 44.48(19) . 7_556 ?
O2 Li1 Li2 43.7(2) . . ?
O2 Li1 N1 159.5(3) . . ?
O2 Li1 N2 88.0(3) . . ?
O2 Li1 O1 88.5(3) . 7_556 ?
Li1 Li2 Li1 58.0(3) 7_556 . ?
Li2 Li2 Li1 60.1(2) 7_556 . ?
Li2 Li2 Li1 64.0(2) 7_556 7_556 ?
O1 Li2 Li1 47.8(2) . 7_556 ?
O1 Li2 Li1 42.8(2) . . ?
O1 Li2 Li2 93.7(2) . 7_556 ?
O1 Li2 O2 95.5(3) . 7_556 ?
O1 Li2 O2 87.5(3) . . ?
O1 Li2 O3 72.7(3) . . ?
O1 Li2 O4 143.5(3) . . ?
O2 Li2 Li1 47.7(2) 7_556 7_556 ?
O2 Li2 Li1 45.58(19) . . ?
O2 Li2 Li1 90.6(3) 7_556 . ?
O2 Li2 Li1 92.7(3) . 7_556 ?
O2 Li2 Li2 48.3(2) 7_556 7_556 ?
O2 Li2 Li2 47.0(2) . 7_556 ?
O2 Li2 O2 95.3(3) 7_556 . ?
O2 Li2 O3 108.3(3) 7_556 . ?
O2 Li2 O3 150.2(3) . . ?
O2 Li2 O4 114.1(3) 7_556 . ?
O2 Li2 O4 69.7(2) . . ?
O3 Li2 Li1 90.2(3) . 7_556 ?
O3 Li2 Li1 114.6(3) . . ?
O3 Li2 Li2 152.8(3) . 7_556 ?
O3 Li2 O4 114.1(3) . . ?
O4 Li2 Li1 154.9(3) . 7_556 ?
O4 Li2 Li1 112.9(3) . . ?
O4 Li2 Li2 91.0(2) . 7_556 ?
C7 N1 C8 116.6(3) . . ?
C7 N1 Li1 126.0(3) . . ?
C8 N1 Li1 117.5(3) . . ?
C10 N2 Li1 117.8(3) . . ?
C11 N2 C10 117.2(3) . . ?
C11 N2 Li1 124.9(3) . . ?
C1 O1 Li1 117.6(3) . 7_556 ?
C1 O1 Li1 131.2(3) . . ?
C1 O1 Li2 125.3(3) . . ?
Li1 O1 Li1 86.0(3) . 7_556 ?
Li2 O1 Li1 95.3(3) . . ?
Li2 O1 Li1 88.2(3) . 7_556 ?
C17 O2 Li1 124.8(3) . . ?
C17 O2 Li2 123.8(3) . . ?
C17 O2 Li2 132.0(3) . 7_556 ?
Li2 O2 Li1 87.8(3) 7_556 . ?
Li2 O2 Li1 90.7(3) . . ?
Li2 O2 Li2 84.7(3) 7_556 . ?
C2 O3 C18 116.8(4) . . ?
C2 O3 Li2 108.5(3) . . ?
C18 O3 Li2 134.3(3) . . ?
C16 O4 C21 117.2(3) . . ?
C16 O4 Li2 106.5(2) . . ?
C21 O4 Li2 135.8(3) . . ?

loop_
_geom_bond_atom_site_label_1
_geom_bond_atom_site_label_2
_geom_bond_distance
_geom_bond_site_symmetry_2
_geom_bond_publ_flag
C1 C2 1.424(5) . ?
C1 C6 1.410(5) . ?
C1 O1 1.307(4) . ?
C2 C3 1.370(5) . ?
C2 O3 1.389(5) . ?
C3 H3 0.9500 . ?
C3 C4 1.396(7) . ?
C4 H4 0.9500 . ?
C4 C5 1.362(6) . ?
C5 H5 0.9500 . ?
C5 C6 1.409(5) . ?
C6 C7 1.449(5) . ?
C7 H7 0.9500 . ?
C7 N1 1.271(5) . ?
C8 H8A 0.9900 . ?
C8 H8B 0.9900 . ?
C8 C9 1.533(5) . ?
C8 N1 1.460(4) . ?
C9 C10 1.532(6) . ?
C9 C20 1.527(5) . ?
C9 C19 1.518(5) . ?
C10 H10A 0.9900 . ?
C10 H10B 0.9900 . ?
C10 N2 1.468(4) . ?
C11 H11 0.9500 . ?
C11 C12 1.455(5) . ?
C11 N2 1.279(5) . ?
C12 C13 1.405(5) . ?
C12 C17 1.413(5) . ?
C13 H13 0.9500 . ?
C13 C14 1.366(6) . ?
C14 H14 0.9500 . ?
C14 C15 1.396(6) . ?
C15 H15 0.9500 . ?
C15 C16 1.383(5) . ?
C16 C17 1.415(5) . ?
C16 O4 1.376(4) . ?
C17 O2 1.303(4) . ?
C20 H20A 0.9800 . ?
C20 H20B 0.9800 . ?
C20 H20C 0.9800 . ?
C21 H21A 0.9800 . ?
C21 H21B 0.9800 . ?
C21 H21C 0.9800 . ?
C21 O4 1.414(5) . ?
C18 H18A 0.9800 . ?
C18 H18B 0.9800 . ?
C18 H18C 0.9800 . ?
C18 O3 1.417(5) . ?
C19 H19A 0.9800 . ?
C19 H19B 0.9800 . ?
C19 H19C 0.9800 . ?
Li1 Li1 2.707(11) 7_556 ?
Li1 Li2 2.840(9) . ?
Li1 Li2 2.740(9) 7_556 ?
Li1 N1 2.109(7) . ?
Li1 N2 2.068(7) . ?
Li1 O1 2.030(6) 7_556 ?
Li1 O1 1.937(7) . ?
Li1 O2 2.028(7) . ?
Li2 Li2 2.615(14) 7_556 ?
Li2 O1 1.905(7) . ?
Li2 O2 1.962(7) . ?
Li2 O2 1.921(7) 7_556 ?
Li2 O3 2.386(8) . ?
Li2 O4 2.491(7) . ?
